data_7714414
loop_
_publ_author_name
'Ali, Wajid'
'Jamshidi-Adegani, Fatemeh'
'Mirsanei, Zahra'
'Al-Kindi, Juhaina'
'Vakilian, Saeid'
'Al-Broumi, Mohammed'
'Al-Hashmi, Sulaiman'
'Rawson, Jeremy M.'
'Al-Harrasi, Ahmed'
'Anwar, Muhammad Usman'

_publ_section_title
;
 Lanthanide complexes facilitate wound healing by promoting fibroblast
 viability, migration and M2 macrophage polarization.
;
_journal_issue 1
_journal_name_full 'Dalton transactions (Cambridge, England : 2003)'
_journal_page_first 65
_journal_page_last 73
_journal_paper_doi 10.1039/d3dt02662k
_journal_volume 53
_journal_year 2023
_chemical_formula_sum 'C11 H13 N3 O4'
_chemical_formula_weight 251.24
_space_group_crystal_system monoclinic
_space_group_IT_number 14
_space_group_name_Hall '-P 2yn'
_space_group_name_H-M_alt 'P 1 21/n 1'
_atom_sites_solution_hydrogens mixed
_atom_sites_solution_primary direct
_audit_creation_method
;FinalCif V123 by Daniel Kratzert, Freiburg 2023, 
https://dkratzert.de/finalcif.html
;
_audit_update_record
;
2023-07-31 deposited with the CCDC.	2023-11-01 downloaded from the CCDC.
;
_cell_angle_alpha 90
_cell_angle_beta 104.533(2)
_cell_angle_gamma 90
_cell_formula_units_Z 4
_cell_length_a 9.7938(5)
_cell_length_b 11.0121(7)
_cell_length_c 11.4745(7)
_cell_measurement_reflns_used 9925
_cell_measurement_temperature 296(2)
_cell_measurement_theta_max 26.379
_cell_measurement_theta_min 3.07
_cell_volume 1197.93(12)
_computing_cell_refinement 'SAINT V8.40B'
_computing_data_collection 'Bruker BIS V6.2.4/2016-09-30'
_computing_data_reduction 'SAINT V8.40B'
_computing_structure_refinement 'SHELXL-2019/1 (Sheldrick, 2019)'
_computing_structure_solution 'SHELXT 2018/2 (Sheldrick, 2018)'
_diffrn_ambient_temperature 296(2)
_diffrn_detector CCD
_diffrn_detector_area_resol_mean 8.3
_diffrn_detector_type 'Bruker APEXII'
_diffrn_measured_fraction_theta_full 0.999
_diffrn_measured_fraction_theta_max 0.998
_diffrn_measurement_device 'three-circle diffractometer'
_diffrn_measurement_device_type 'Bruker APEX2 QUAZAR'
_diffrn_measurement_method '\w and \f scans'
_diffrn_measurement_specimen_support 'MiTeGen micromount'
_diffrn_radiation_monochromator 'mirror optics'
_diffrn_radiation_probe x-ray
_diffrn_radiation_type MoK\a
_diffrn_radiation_wavelength 0.71073
_diffrn_reflns_av_R_equivalents 0.0250
_diffrn_reflns_av_unetI/netI 0.0087
_diffrn_reflns_Laue_measured_fraction_full 0.999
_diffrn_reflns_Laue_measured_fraction_max 0.998
_diffrn_reflns_limit_h_max 12
_diffrn_reflns_limit_h_min -11
_diffrn_reflns_limit_k_max 13
_diffrn_reflns_limit_k_min -13
_diffrn_reflns_limit_l_max 14
_diffrn_reflns_limit_l_min -14
_diffrn_reflns_number 42527
_diffrn_reflns_point_group_measured_fraction_full 0.999
_diffrn_reflns_point_group_measured_fraction_max 0.998
_diffrn_reflns_theta_full 25.242
_diffrn_reflns_theta_max 26.418
_diffrn_reflns_theta_min 2.835
_diffrn_source 'microfocus sealed X-ray tube'
_diffrn_source_current 30.0
_diffrn_source_type 'Incoatec I\ms'
_diffrn_source_voltage 50.0
_exptl_absorpt_coefficient_mu 0.108
_exptl_absorpt_correction_T_max 0.7454
_exptl_absorpt_correction_T_min 0.7051
_exptl_absorpt_correction_type multi-scan
_exptl_absorpt_process_details
;SADABS-2016/2 - Bruker AXS area detector scaling and absorption correction: 
Krause, L., Herbst-Irmer, R., Sheldrick G.M. & Stalke D., J. Appl. Cryst. 48 
(2015) 3-10
;
_exptl_crystal_density_diffrn 1.393
_exptl_crystal_description plate
_exptl_crystal_F_000 528
_exptl_crystal_size_max 0.40
_exptl_crystal_size_mid 0.25
_exptl_crystal_size_min 0.05
_refine_diff_density_max 0.250
_refine_diff_density_min -0.165
_refine_diff_density_rms 0.047
_refine_ls_extinction_coef 0.054(4)
_refine_ls_extinction_expression Fc^*^=kFc[1+0.001xFc^2^\l^3^/sin(2\q)]^-1/4^
_refine_ls_extinction_method 'SHELXL-2019/1 (Sheldrick 2019)'
_refine_ls_goodness_of_fit_ref 1.032
_refine_ls_hydrogen_treatment mixed
_refine_ls_matrix_type full
_refine_ls_number_parameters 175
_refine_ls_number_reflns 2456
_refine_ls_number_restraints 3
_refine_ls_restrained_S_all 1.032
_refine_ls_R_factor_all 0.0483
_refine_ls_R_factor_gt 0.0409
_refine_ls_shift/su_max 0.000
_refine_ls_shift/su_mean 0.000
_refine_ls_structure_factor_coef Fsqd
_refine_ls_weighting_details 'w=1/[\s^2^(Fo^2^)+(0.0509P)^2^+0.4714P] where P=(Fo^2^+2Fc^2^)/3'
_refine_ls_weighting_scheme calc
_refine_ls_wR_factor_gt 0.1018
_refine_ls_wR_factor_ref 0.1109
_reflns_Friedel_coverage 0.000
_reflns_number_gt 2109
_reflns_number_total 2456
_reflns_threshold_expression 'I > 2\s(I)'
_cod_data_source_file d3dt02662k2.cif
_cod_data_source_block VOH_1_0m_a
_cod_depositor_comments 'Adding full bibliography for 7714414--7714419.cif.'
_cod_original_sg_symbol_H-M 'P 21/n'
_cod_database_code 7714414
_shelx_shelxl_version_number 2019/1
_shelx_space_group_comment
;
The symmetry employed for this shelxl refinement is uniquely defined
by the following loop, which should always be used as a source of
symmetry information in preference to the above space-group names.
They are only intended as comments.
;
_diffrn_measurement_ambient_temperature_device_make '296 K'

loop_
_space_group_symop_operation_xyz
'x, y, z'
'-x+1/2, y+1/2, -z+1/2'
'-x, -y, -z'
'x-1/2, -y-1/2, z-1/2'

loop_
_atom_site_label
_atom_site_type_symbol
_atom_site_fract_x
_atom_site_fract_y
_atom_site_fract_z
_atom_site_U_iso_or_equiv
_atom_site_adp_type
_atom_site_occupancy
_atom_site_site_symmetry_order
_atom_site_calc_flag
_atom_site_refinement_flags_posn
_atom_site_refinement_flags_adp
_atom_site_refinement_flags_occupancy
_atom_site_disorder_assembly
_atom_site_disorder_group
O1 O 0.68891(11) 0.28324(12) 0.81319(9) 0.0509(3) Uani 1 1 d D . . . .
H1A H 0.6032(17) 0.264(2) 0.784(2) 0.076 Uiso 1 1 d D U . . .
O2 O 0.27512(12) 0.15648(12) 0.77344(9) 0.0542(3) Uani 1 1 d . . . . .
O3 O -0.11321(11) 0.19170(12) 0.45910(11) 0.0562(3) Uani 1 1 d D . . . .
H3A H -0.131(3) 0.239(2) 0.3981(18) 0.084 Uiso 1 1 d D U . . .
O4 O 0.94186(11) 0.37166(12) 0.87235(10) 0.0561(3) Uani 1 1 d . . . . .
N1 N 0.44015(12) 0.26622(12) 0.64596(11) 0.0400(3) Uani 1 1 d . . . . .
N2 N 0.30243(12) 0.23059(12) 0.59659(11) 0.0418(3) Uani 1 1 d D . . . .
H2A H 0.266(2) 0.2393(19) 0.5195(14) 0.063 Uiso 1 1 d D U . . .
N3 N 0.02777(11) 0.21597(12) 0.50954(11) 0.0421(3) Uani 1 1 d . . . . .
C1 C 0.64369(14) 0.36591(13) 0.61130(12) 0.0359(3) Uani 1 1 d . . . . .
C2 C 0.72987(14) 0.34748(12) 0.72684(12) 0.0351(3) Uani 1 1 d . . . . .
C3 C 0.86621(14) 0.39663(13) 0.75773(13) 0.0382(3) Uani 1 1 d . . . . .
C4 C 0.91408(16) 0.46395(15) 0.67439(15) 0.0461(4) Uani 1 1 d . . . . .
H4 H 1.003883 0.497881 0.695496 0.055 Uiso 1 1 calc R U . . .
C5 C 0.82871(17) 0.48108(16) 0.55939(15) 0.0512(4) Uani 1 1 d . . . . .
H5 H 0.861658 0.526070 0.503492 0.061 Uiso 1 1 calc R U . . .
C6 C 0.69629(17) 0.43212(15) 0.52788(13) 0.0459(4) Uani 1 1 d . . . . .
H6 H 0.640455 0.442895 0.450089 0.055 Uiso 1 1 calc R U . . .
C7 C 0.50013(14) 0.31986(13) 0.57362(12) 0.0386(3) Uani 1 1 d . . . . .
H7 H 0.450216 0.329882 0.493822 0.046 Uiso 1 1 calc R U . . .
C8 C 0.22673(14) 0.18141(13) 0.66682(12) 0.0377(3) Uani 1 1 d . . . . .
C9 C 0.07502(14) 0.15670(13) 0.60704(12) 0.0370(3) Uani 1 1 d . . . . .
C10 C 1.08357(17) 0.4131(2) 0.90583(19) 0.0665(5) Uani 1 1 d . . . . .
H10A H 1.127238 0.386902 0.986374 0.100 Uiso 1 1 calc R U . . .
H10B H 1.085036 0.500134 0.902228 0.100 Uiso 1 1 calc R U . . .
H10C H 1.134304 0.380153 0.851544 0.100 Uiso 1 1 calc R U . . .
C11 C -0.00734(19) 0.07525(18) 0.66701(16) 0.0573(5) Uani 1 1 d . . . . .
H11A H 0.055395 0.019494 0.718526 0.086 Uiso 1 1 calc R U . . .
H11B H -0.074835 0.030708 0.607132 0.086 Uiso 1 1 calc R U . . .
H11C H -0.055800 0.122902 0.714116 0.086 Uiso 1 1 calc R U . . .

loop_
_atom_site_aniso_label
_atom_site_aniso_U_11
_atom_site_aniso_U_22
_atom_site_aniso_U_33
_atom_site_aniso_U_23
_atom_site_aniso_U_13
_atom_site_aniso_U_12
O1 0.0352(5) 0.0732(8) 0.0397(6) 0.0143(5) 0.0010(4) -0.0169(5)
O2 0.0446(6) 0.0784(8) 0.0326(5) 0.0015(5) -0.0034(4) -0.0075(5)
O3 0.0264(5) 0.0759(8) 0.0573(7) 0.0128(6) -0.0064(5) -0.0040(5)
O4 0.0332(6) 0.0731(8) 0.0530(7) 0.0157(6) -0.0062(5) -0.0156(5)
N1 0.0268(6) 0.0495(7) 0.0384(6) -0.0037(5) -0.0013(5) -0.0020(5)
N2 0.0282(6) 0.0577(8) 0.0337(6) -0.0016(5) -0.0029(5) -0.0035(5)
N3 0.0251(6) 0.0552(8) 0.0414(6) 0.0010(5) -0.0002(5) -0.0002(5)
C1 0.0323(7) 0.0394(7) 0.0354(7) -0.0027(5) 0.0073(5) 0.0036(5)
C2 0.0304(6) 0.0389(7) 0.0358(7) 0.0014(5) 0.0076(5) -0.0003(5)
C3 0.0301(6) 0.0410(7) 0.0424(7) 0.0027(6) 0.0067(5) 0.0001(5)
C4 0.0350(7) 0.0479(8) 0.0578(9) 0.0025(7) 0.0162(7) -0.0042(6)
C5 0.0508(9) 0.0565(9) 0.0517(9) 0.0105(7) 0.0231(7) -0.0014(7)
C6 0.0476(8) 0.0549(9) 0.0359(7) 0.0038(6) 0.0117(6) 0.0048(7)
C7 0.0339(7) 0.0454(8) 0.0327(7) -0.0046(6) 0.0012(5) 0.0032(6)
C8 0.0320(7) 0.0424(7) 0.0339(7) -0.0057(6) -0.0005(5) 0.0012(5)
C9 0.0311(7) 0.0422(7) 0.0341(7) -0.0050(6) 0.0013(5) -0.0002(5)
C10 0.0326(8) 0.0831(13) 0.0735(12) 0.0128(10) -0.0062(8) -0.0151(8)
C11 0.0496(9) 0.0675(11) 0.0501(9) 0.0080(8) 0.0040(7) -0.0149(8)

loop_
_atom_type_symbol
_atom_type_description
_atom_type_scat_dispersion_real
_atom_type_scat_dispersion_imag
_atom_type_scat_source
C C 0.0033 0.0016 'International Tables Vol C Tables 4.2.6.8 and 6.1.1.4'
H H 0.0000 0.0000 'International Tables Vol C Tables 4.2.6.8 and 6.1.1.4'
N N 0.0061 0.0033 'International Tables Vol C Tables 4.2.6.8 and 6.1.1.4'
O O 0.0106 0.0060 'International Tables Vol C Tables 4.2.6.8 and 6.1.1.4'

loop_
_geom_angle_atom_site_label_1
_geom_angle_atom_site_label_2
_geom_angle_atom_site_label_3
_geom_angle
_geom_angle_site_symmetry_1
_geom_angle_site_symmetry_3
_geom_angle_publ_flag
C3 O4 C10 116.96(13) . . ?
C7 N1 N2 115.22(12) . . ?
C8 N2 N1 119.93(11) . . ?
C9 N3 O3 111.84(12) . . ?
C2 C1 C6 119.10(13) . . ?
C2 C1 C7 122.72(13) . . ?
C6 C1 C7 118.18(13) . . ?
O1 C2 C1 123.35(12) . . ?
O1 C2 C3 117.01(12) . . ?
C1 C2 C3 119.64(12) . . ?
O4 C3 C4 125.33(13) . . ?
O4 C3 C2 114.70(12) . . ?
C4 C3 C2 119.97(13) . . ?
C3 C4 C5 120.23(14) . . ?
C6 C5 C4 120.25(14) . . ?
C5 C6 C1 120.80(14) . . ?
N1 C7 C1 122.45(12) . . ?
O2 C8 N2 123.85(13) . . ?
O2 C8 C9 120.45(13) . . ?
N2 C8 C9 115.70(12) . . ?
N3 C9 C11 126.48(13) . . ?
N3 C9 C8 114.10(13) . . ?
C11 C9 C8 119.30(13) . . ?

loop_
_geom_bond_atom_site_label_1
_geom_bond_atom_site_label_2
_geom_bond_distance
_geom_bond_site_symmetry_2
_geom_bond_publ_flag
O1 C2 1.3575(17) . ?
O2 C8 1.2271(17) . ?
O3 N3 1.3826(15) . ?
O4 C3 1.3658(18) . ?
O4 C10 1.4192(18) . ?
N1 C7 1.2758(19) . ?
N1 N2 1.3823(16) . ?
N2 C8 1.3387(19) . ?
N3 C9 1.2774(19) . ?
C1 C2 1.3963(19) . ?
C1 C6 1.400(2) . ?
C1 C7 1.4546(19) . ?
C2 C3 1.4014(19) . ?
C3 C4 1.382(2) . ?
C4 C5 1.386(2) . ?
C5 C6 1.367(2) . ?
C8 C9 1.4969(18) . ?
C9 C11 1.486(2) . ?
